data_2015989
loop_
_publ_author_name
'Sevin\,cek, Resul'
'T\"urkmen, Hayati'
'Ayg\"un, Muhittin'
'\,Cetinkaya, Bekir'
'Garc\'ia-Granda, Santiago'

_publ_section_title
<i>trans</i>-[1,3-Bis(2,4,6-trimethylphenyl)imidazolidin-2-ylidene]dichlorido(triphenylphosphine-\k<i>P</i>)palladium(II)
_journal_coeditor_code GD3106
_journal_issue 6
_journal_name_full 'Acta Crystallographica Section C'
_journal_page_first m277
_journal_page_last m279
_journal_paper_doi 10.1107/S0108270107021622
_journal_volume 63
_journal_year 2007
_chemical_formula_iupac '[Pd Cl2 (C21 H26 N2) (C18 H15 P)]'
_chemical_formula_moiety 'C39 H41 Cl2 N2 P Pd'
_chemical_formula_sum 'C39 H41 Cl2 N2 P Pd'
_chemical_formula_weight 746.01
_chemical_name_systematic
;
trans-[1,3-Bis(2,4,6-trimethylphenyl)imidazolidin-2-
ylidene]dichlorido(triphenylphosphine-\kP)palladium(II)
;
_space_group_IT_number 14
_symmetry_cell_setting monoclinic
_symmetry_space_group_name_Hall '-P 2ybc'
_symmetry_space_group_name_H-M 'P 1 21/c 1'
_atom_sites_solution_hydrogens geom
_atom_sites_solution_primary direct
_atom_sites_solution_secondary difmap
_audit_creation_method SHELXL97
_cell_angle_alpha 90.00
_cell_angle_beta 91.90(5)
_cell_angle_gamma 90.00
_cell_formula_units_Z 4
_cell_length_a 17.418(3)
_cell_length_b 13.8020(17)
_cell_length_c 14.982(6)
_cell_measurement_reflns_used 25
_cell_measurement_temperature 293(2)
_cell_measurement_theta_max 15
_cell_measurement_theta_min 10
_cell_volume 3599.7(16)
_computing_cell_refinement 'CRYSDA (Beurskens <i>et al.</i>,  1999)'
_computing_data_collection 'CAD-4 EXPRESS (Enraf--Nonius, 1994)'
_computing_data_reduction
;
REFLEX (Garc\'ia-Granda et al., 1999; Lehman & Larsen, 1974;
Grant & Gabe, 1978)
;
_computing_molecular_graphics 'ORTEPIII (Burnett & Johnson, 1996)'
_computing_publication_material SHELXL97
_computing_structure_refinement 'SHELXL97 (Sheldrick, 1997)'
_computing_structure_solution 'SHELXS97 (Sheldrick, 1997)'
_diffrn_ambient_temperature 293(2)
_diffrn_measured_fraction_theta_full 1.000
_diffrn_measured_fraction_theta_max 1.000
_diffrn_measurement_device_type 'Enraf--Nonius CAD-4'
_diffrn_measurement_method \w/2\q
_diffrn_radiation_monochromator graphite
_diffrn_radiation_source 'fine-focus sealed tube'
_diffrn_radiation_type MoK\a
_diffrn_radiation_wavelength 0.71073
_diffrn_reflns_av_R_equivalents 0.0340
_diffrn_reflns_av_sigmaI/netI 0.0468
_diffrn_reflns_limit_h_max 21
_diffrn_reflns_limit_h_min 0
_diffrn_reflns_limit_k_max 17
_diffrn_reflns_limit_k_min 0
_diffrn_reflns_limit_l_max 18
_diffrn_reflns_limit_l_min -18
_diffrn_reflns_number 7676
_diffrn_reflns_theta_full 25.98
_diffrn_reflns_theta_max 25.98
_diffrn_reflns_theta_min 1.17
_diffrn_standards_decay_% 0.87
_diffrn_standards_interval_time 60
_diffrn_standards_number 3
_exptl_absorpt_coefficient_mu 0.738
_exptl_absorpt_correction_T_max 0.7821
_exptl_absorpt_correction_T_min 0.7601
_exptl_absorpt_correction_type analytical
_exptl_absorpt_process_details '(Katayama, 1986)'
_exptl_crystal_colour yellow
_exptl_crystal_density_diffrn 1.377
_exptl_crystal_density_method 'not measured'
_exptl_crystal_description plate
_exptl_crystal_F_000 1536
_exptl_crystal_size_max 0.30
_exptl_crystal_size_mid 0.20
_exptl_crystal_size_min 0.10
_refine_diff_density_max 0.747
_refine_diff_density_min -0.928
_refine_ls_extinction_method none
_refine_ls_goodness_of_fit_ref 1.104
_refine_ls_hydrogen_treatment constr
_refine_ls_matrix_type full
_refine_ls_number_parameters 410
_refine_ls_number_reflns 7060
_refine_ls_number_restraints 0
_refine_ls_restrained_S_all 1.104
_refine_ls_R_factor_all 0.0845
_refine_ls_R_factor_gt 0.0467
_refine_ls_shift/su_max 0.005
_refine_ls_shift/su_mean 0.000
_refine_ls_structure_factor_coef Fsqd
_refine_ls_weighting_details 'calc w = 1/[\s^2^(Fo^2^)+(0.0884P)^2^+4.1023P] where P=(Fo^2^+2Fc^2^)/3'
_refine_ls_weighting_scheme calc
_refine_ls_wR_factor_gt 0.1395
_refine_ls_wR_factor_ref 0.1611
_reflns_number_gt 5215
_reflns_number_total 7060
_reflns_threshold_expression I>2\s(I)
_cod_data_source_file gd3106.cif
_cod_data_source_block IV
_cod_original_sg_symbol_H-M 'P 21/c'
_cod_database_code 2015989
_cod_database_fobs_code 2015989

loop_
_symmetry_equiv_pos_as_xyz
'x, y, z'
'-x, y+1/2, -z+1/2'
'-x, -y, -z'
'x, -y-1/2, z-1/2'

loop_
_atom_site_type_symbol
_atom_site_label
_atom_site_fract_x
_atom_site_fract_y
_atom_site_fract_z
_atom_site_U_iso_or_equiv
_atom_site_adp_type
_atom_site_calc_flag
_atom_site_refinement_flags
_atom_site_occupancy
Pd Pd1 0.74873(2) 0.56490(3) 0.31448(2) 0.03120(14) Uani d . 1
Cl Cl1 0.65122(8) 0.65212(10) 0.37476(9) 0.0470(3) Uani d . 1
Cl Cl2 0.85270(9) 0.48125(12) 0.26254(10) 0.0558(4) Uani d . 1
P P1 0.74802(8) 0.45245(9) 0.42941(8) 0.0356(3) Uani d . 1
N N1 0.8056(2) 0.7157(3) 0.1847(3) 0.0407(10) Uani d . 1
N N2 0.7018(3) 0.6434(4) 0.1367(3) 0.0474(12) Uani d . 1
C C1 0.7520(3) 0.6513(4) 0.2052(3) 0.0366(11) Uani d . 1
C C2 0.7919(4) 0.7570(5) 0.0946(4) 0.0551(16) Uani d . 1
H H2A 0.8350 0.7446 0.0568 0.066 Uiso calc R 1
H H2B 0.7830 0.8263 0.0975 0.066 Uiso calc R 1
C C3 0.7215(4) 0.7050(5) 0.0606(4) 0.0613(11) Uani d . 1
H H3A 0.6804 0.7501 0.0456 0.074 Uiso calc R 1
H H3B 0.7322 0.6663 0.0085 0.074 Uiso calc R 1
C C11 0.8646(3) 0.7544(4) 0.2441(4) 0.0422(12) Uani d . 1
C C12 0.8444(3) 0.8236(4) 0.3071(4) 0.0469(13) Uani d . 1
C C13 0.9026(4) 0.8602(5) 0.3647(4) 0.0544(15) Uani d . 1
H H13 0.8900 0.9039 0.4091 0.065 Uiso calc R 1
C C14 0.9781(4) 0.8326(5) 0.3566(4) 0.0556(16) Uani d . 1
C C15 0.9965(4) 0.7701(5) 0.2900(5) 0.0615(18) Uani d . 1
H H15 1.0479 0.7549 0.2828 0.074 Uiso calc R 1
C C16 0.9412(3) 0.7279(4) 0.2322(4) 0.0474(13) Uani d . 1
C C17 0.7639(4) 0.8592(5) 0.3127(5) 0.0643(18) Uani d . 1
H H17A 0.7479 0.8879 0.2568 0.096 Uiso calc R 1
H H17B 0.7614 0.9068 0.3593 0.096 Uiso calc R 1
H H17C 0.7307 0.8059 0.3258 0.096 Uiso calc R 1
C C18 1.0408(5) 0.8732(7) 0.4192(5) 0.082(2) Uani d . 1
H H18A 1.0892 0.8711 0.3902 0.123 Uiso calc R 1
H H18B 1.0441 0.8351 0.4727 0.123 Uiso calc R 1
H H18C 1.0289 0.9391 0.4339 0.123 Uiso calc R 1
C C19 0.9639(4) 0.6604(6) 0.1599(5) 0.0663(18) Uani d . 1
H H19A 0.9978 0.6932 0.1206 0.099 Uiso calc R 1
H H19B 0.9189 0.6393 0.1267 0.099 Uiso calc R 1
H H19C 0.9898 0.6052 0.1858 0.099 Uiso calc R 1
C C21 0.6355(3) 0.5811(4) 0.1327(3) 0.0438(13) Uani d . 1
C C22 0.6434(4) 0.4855(5) 0.1051(4) 0.0544(15) Uani d . 1
C C23 0.5771(4) 0.4291(5) 0.1005(4) 0.0623(18) Uani d . 1
H H23 0.5812 0.3642 0.0845 0.075 Uiso calc R 1
C C24 0.5061(4) 0.4653(6) 0.1185(4) 0.0622(19) Uani d . 1
C C25 0.5006(4) 0.5608(6) 0.1424(4) 0.0619(18) Uani d . 1
H H25 0.4525 0.5863 0.1539 0.074 Uiso calc R 1
C C26 0.5643(4) 0.6209(5) 0.1500(4) 0.0507(14) Uani d . 1
C C27 0.7193(5) 0.4447(6) 0.0785(5) 0.077(2) Uani d . 1
H H27A 0.7188 0.3755 0.0854 0.116 Uiso calc R 1
H H27B 0.7596 0.4718 0.1159 0.116 Uiso calc R 1
H H27C 0.7279 0.4606 0.0173 0.116 Uiso calc R 1
C C28 0.4352(5) 0.4013(7) 0.1099(5) 0.097(3) Uani d . 1
H H28A 0.3912 0.4366 0.1290 0.145 Uiso calc R 1
H H28B 0.4425 0.3448 0.1465 0.145 Uiso calc R 1
H H28C 0.4273 0.3821 0.0487 0.145 Uiso calc R 1
C C29 0.5551(5) 0.7269(5) 0.1745(5) 0.074(2) Uani d . 1
H H29A 0.5531 0.7654 0.1211 0.111 Uiso calc R 1
H H29B 0.5980 0.7470 0.2119 0.111 Uiso calc R 1
H H29C 0.5085 0.7353 0.2059 0.111 Uiso calc R 1
C C31 0.8278(3) 0.4733(4) 0.5080(3) 0.0415(12) Uani d . 1
C C32 0.8333(4) 0.4261(6) 0.5906(4) 0.0690(19) Uani d . 1
H H32 0.7984 0.3776 0.6039 0.083 Uiso calc R 1
C C33 0.8911(5) 0.4514(7) 0.6532(5) 0.085(3) Uani d . 1
H H33 0.8940 0.4206 0.7084 0.102 Uiso calc R 1
C C34 0.9436(4) 0.5217(7) 0.6334(5) 0.081(3) Uani d . 1
H H34 0.9820 0.5386 0.6751 0.097 Uiso calc R 1
C C35 0.9393(4) 0.5665(6) 0.5524(5) 0.071(2) Uani d . 1
H H35 0.9751 0.6139 0.5391 0.085 Uiso calc R 1
C C36 0.8818(3) 0.5422(5) 0.4891(4) 0.0519(15) Uani d . 1
H H36 0.8800 0.5730 0.4338 0.062 Uiso calc R 1
C C41 0.7532(3) 0.3307(4) 0.3822(4) 0.0463(13) Uani d . 1
C C42 0.7051(4) 0.3110(5) 0.3094(4) 0.0618(16) Uani d . 1
H H42 0.6740 0.3599 0.2853 0.074 Uiso calc R 1
C C43 0.7026(6) 0.2190(6) 0.2718(5) 0.084(2) Uani d . 1
H H43 0.6691 0.2056 0.2237 0.101 Uiso calc R 1
C C44 0.7493(6) 0.1490(6) 0.3059(6) 0.091(3) Uani d . 1
H H44 0.7476 0.0871 0.2812 0.110 Uiso calc R 1
C C45 0.7995(5) 0.1683(5) 0.3768(6) 0.079(2) Uani d . 1
H H45 0.8325 0.1201 0.3982 0.095 Uiso calc R 1
C C46 0.8011(4) 0.2587(5) 0.4162(5) 0.0587(16) Uani d . 1
H H46 0.8340 0.2711 0.4651 0.070 Uiso calc R 1
C C51 0.6656(3) 0.4433(4) 0.5016(3) 0.0397(11) Uani d . 1
C C52 0.6093(4) 0.3743(5) 0.4916(4) 0.0613(17) Uani d . 1
H H52 0.6134 0.3276 0.4472 0.074 Uiso calc R 1
C C53 0.5470(4) 0.3722(6) 0.5454(5) 0.077(2) Uani d . 1
H H53 0.5089 0.3258 0.5358 0.093 Uiso calc R 1
C C54 0.5407(4) 0.4384(5) 0.6132(4) 0.0623(17) Uani d . 1
H H54 0.4990 0.4363 0.6504 0.075 Uiso calc R 1
C C55 0.5961(4) 0.5070(5) 0.6253(5) 0.0680(19) Uani d . 1
H H55 0.5930 0.5510 0.6721 0.082 Uiso calc R 1
C C56 0.6570(4) 0.5118(5) 0.5684(5) 0.0642(18) Uani d . 1
H H56 0.6927 0.5616 0.5750 0.077 Uiso calc R 1

loop_
_atom_site_aniso_label
_atom_site_aniso_U_11
_atom_site_aniso_U_22
_atom_site_aniso_U_33
_atom_site_aniso_U_12
_atom_site_aniso_U_13
_atom_site_aniso_U_23
Pd1 0.0329(2) 0.0357(2) 0.02520(19) 0.00034(16) 0.00433(13) 0.00267(15)
Cl1 0.0464(7) 0.0502(7) 0.0451(7) 0.0098(6) 0.0136(6) 0.0027(6)
Cl2 0.0534(8) 0.0620(9) 0.0534(8) 0.0160(7) 0.0203(7) 0.0048(7)
P1 0.0401(7) 0.0383(7) 0.0284(6) 0.0008(5) 0.0015(5) 0.0043(5)
N1 0.041(2) 0.051(3) 0.030(2) -0.007(2) 0.0004(18) 0.0098(19)
N2 0.051(3) 0.062(3) 0.028(2) -0.017(2) -0.0051(19) 0.014(2)
C1 0.036(3) 0.039(3) 0.035(3) 0.001(2) 0.003(2) 0.003(2)
C2 0.060(4) 0.063(4) 0.042(3) -0.008(3) 0.003(3) 0.025(3)
C3 0.070 0.066 0.047(3) -0.027(3) -0.011(3) 0.027(3)
C11 0.043(3) 0.043(3) 0.040(3) -0.004(2) 0.001(2) 0.006(2)
C12 0.049(3) 0.048(3) 0.044(3) -0.002(3) 0.005(2) 0.011(3)
C13 0.067(4) 0.055(3) 0.042(3) -0.010(3) 0.005(3) 0.003(3)
C14 0.062(4) 0.066(4) 0.039(3) -0.019(3) -0.006(3) 0.013(3)
C15 0.041(3) 0.079(5) 0.064(4) -0.005(3) -0.002(3) 0.027(4)
C16 0.043(3) 0.048(3) 0.052(3) 0.002(2) 0.006(2) 0.009(3)
C17 0.064(4) 0.063(4) 0.067(4) 0.002(3) 0.018(3) -0.008(3)
C18 0.083(5) 0.104(6) 0.058(4) -0.041(5) -0.016(4) 0.012(4)
C19 0.047(3) 0.088(5) 0.065(4) 0.004(3) 0.018(3) -0.005(4)
C21 0.048(3) 0.056(3) 0.027(2) -0.011(3) -0.007(2) 0.007(2)
C22 0.059(4) 0.066(4) 0.038(3) -0.007(3) -0.005(3) -0.006(3)
C23 0.090(5) 0.052(4) 0.044(3) -0.017(4) -0.011(3) -0.005(3)
C24 0.066(4) 0.085(5) 0.036(3) -0.033(4) -0.006(3) 0.011(3)
C25 0.048(3) 0.093(5) 0.044(3) -0.013(3) -0.005(3) 0.007(3)
C26 0.056(4) 0.062(4) 0.034(3) -0.005(3) -0.006(2) 0.005(3)
C27 0.084(5) 0.078(5) 0.070(5) 0.006(4) 0.003(4) -0.022(4)
C28 0.093(6) 0.130(7) 0.066(5) -0.069(6) -0.014(4) 0.023(5)
C29 0.079(5) 0.069(5) 0.074(5) 0.013(4) -0.013(4) 0.001(4)
C31 0.046(3) 0.042(3) 0.037(3) 0.013(2) -0.003(2) -0.005(2)
C32 0.075(5) 0.086(5) 0.045(4) 0.008(4) -0.009(3) 0.012(3)
C33 0.099(6) 0.097(6) 0.056(4) 0.038(5) -0.036(4) -0.023(4)
C34 0.060(4) 0.111(7) 0.070(5) 0.031(5) -0.027(4) -0.041(5)
C35 0.041(3) 0.085(5) 0.086(5) 0.004(3) -0.002(3) -0.042(4)
C36 0.037(3) 0.066(4) 0.052(3) 0.005(3) 0.003(2) -0.013(3)
C41 0.056(3) 0.046(3) 0.037(3) -0.002(3) 0.011(2) 0.003(2)
C42 0.079(5) 0.057(4) 0.049(4) -0.001(3) 0.001(3) 0.001(3)
C43 0.126(7) 0.068(5) 0.059(4) -0.018(5) 0.015(5) -0.028(4)
C44 0.144(9) 0.050(4) 0.082(6) -0.013(5) 0.038(6) -0.016(4)
C45 0.109(6) 0.043(4) 0.089(6) 0.020(4) 0.033(5) 0.006(4)
C46 0.067(4) 0.050(3) 0.061(4) 0.013(3) 0.012(3) 0.006(3)
C51 0.048(3) 0.043(3) 0.029(2) 0.000(2) 0.004(2) 0.009(2)
C52 0.052(4) 0.081(5) 0.052(4) -0.019(3) 0.009(3) -0.008(3)
C53 0.057(4) 0.092(6) 0.083(5) -0.026(4) 0.015(4) -0.003(5)
C54 0.052(4) 0.085(5) 0.051(4) 0.000(3) 0.015(3) 0.013(4)
C55 0.083(5) 0.062(4) 0.061(4) -0.004(4) 0.034(4) -0.003(3)
C56 0.066(4) 0.063(4) 0.065(4) -0.020(3) 0.028(3) -0.011(3)

loop_
_atom_type_symbol
_atom_type_description
_atom_type_scat_dispersion_real
_atom_type_scat_dispersion_imag
_atom_type_scat_source
C C 0.0033 0.0016 'International Tables Vol C Tables 4.2.6.8 and 6.1.1.4'
H H 0.0000 0.0000 'International Tables Vol C Tables 4.2.6.8 and 6.1.1.4'
N N 0.0061 0.0033 'International Tables Vol C Tables 4.2.6.8 and 6.1.1.4'
P P 0.1023 0.0942 'International Tables Vol C Tables 4.2.6.8 and 6.1.1.4'
Cl Cl 0.1484 0.1585 'International Tables Vol C Tables 4.2.6.8 and 6.1.1.4'
Pd Pd -0.9988 1.0072 'International Tables Vol C Tables 4.2.6.8 and 6.1.1.4'

loop_
_geom_angle_atom_site_label_1
_geom_angle_atom_site_label_2
_geom_angle_atom_site_label_3
_geom_angle
_geom_angle_publ_flag
C1 Pd1 Cl1 92.89(15) y
C1 Pd1 Cl2 88.76(15) y
Cl1 Pd1 Cl2 175.71(6) y
C1 Pd1 P1 173.87(15) y
Cl1 Pd1 P1 92.10(6) ?
Cl2 Pd1 P1 86.50(6) ?
C31 P1 C41 110.5(3) y
C31 P1 C51 103.1(2) y
C41 P1 C51 102.4(2) y
C31 P1 Pd1 110.69(19) y
C41 P1 Pd1 109.08(18) y
C51 P1 Pd1 120.58(17) y
C1 N1 C11 126.7(4) ?
C1 N1 C2 111.9(4) ?
C11 N1 C2 120.9(4) ?
C1 N2 C21 125.9(4) ?
C1 N2 C3 112.8(4) ?
C21 N2 C3 121.3(4) ?
N2 C1 N1 108.9(4) ?
N2 C1 Pd1 122.7(4) ?
N1 C1 Pd1 128.1(4) ?
N1 C2 C3 103.5(4) ?
N1 C2 H2A 111.1 ?
C3 C2 H2A 111.1 ?
N1 C2 H2B 111.1 ?
C3 C2 H2B 111.1 ?
H2A C2 H2B 109.0 ?
N2 C3 C2 102.9(5) ?
N2 C3 H3A 111.2 ?
C2 C3 H3A 111.2 ?
N2 C3 H3B 111.2 ?
C2 C3 H3B 111.2 ?
H3A C3 H3B 109.1 ?
C12 C11 C16 121.8(5) ?
C12 C11 N1 118.7(5) ?
C16 C11 N1 119.3(5) ?
C11 C12 C13 118.0(5) ?
C11 C12 C17 121.5(5) ?
C13 C12 C17 120.5(6) ?
C14 C13 C12 121.2(6) ?
C14 C13 H13 119.4 ?
C12 C13 H13 119.4 ?
C15 C14 C13 119.1(6) ?
C15 C14 C18 120.1(7) ?
C13 C14 C18 120.8(7) ?
C14 C15 C16 122.8(6) ?
C14 C15 H15 118.6 ?
C16 C15 H15 118.6 ?
C15 C16 C11 116.8(6) ?
C15 C16 C19 121.1(6) ?
C11 C16 C19 122.1(6) ?
C12 C17 H17A 109.5 ?
C12 C17 H17B 109.5 ?
H17A C17 H17B 109.5 ?
C12 C17 H17C 109.5 ?
H17A C17 H17C 109.5 ?
H17B C17 H17C 109.5 ?
C14 C18 H18A 109.5 ?
C14 C18 H18B 109.5 ?
H18A C18 H18B 109.5 ?
C14 C18 H18C 109.5 ?
H18A C18 H18C 109.5 ?
H18B C18 H18C 109.5 ?
C16 C19 H19A 109.5 ?
C16 C19 H19B 109.5 ?
H19A C19 H19B 109.5 ?
C16 C19 H19C 109.5 ?
H19A C19 H19C 109.5 ?
H19B C19 H19C 109.5 ?
C26 C21 C22 121.8(5) ?
C26 C21 N2 118.5(5) ?
C22 C21 N2 119.5(5) ?
C21 C22 C23 117.1(6) ?
C21 C22 C27 122.0(6) ?
C23 C22 C27 120.8(6) ?
C24 C23 C22 122.6(6) ?
C24 C23 H23 118.7 ?
C22 C23 H23 118.7 ?
C23 C24 C25 118.4(6) ?
C23 C24 C28 120.4(8) ?
C25 C24 C28 121.2(8) ?
C24 C25 C26 122.2(7) ?
C24 C25 H25 118.9 ?
C26 C25 H25 118.9 ?
C25 C26 C21 117.8(6) ?
C25 C26 C29 120.3(6) ?
C21 C26 C29 121.9(6) ?
C22 C27 H27A 109.5 ?
C22 C27 H27B 109.5 ?
H27A C27 H27B 109.5 ?
C22 C27 H27C 109.5 ?
H27A C27 H27C 109.5 ?
H27B C27 H27C 109.5 ?
C24 C28 H28A 109.5 ?
C24 C28 H28B 109.5 ?
H28A C28 H28B 109.5 ?
C24 C28 H28C 109.5 ?
H28A C28 H28C 109.5 ?
H28B C28 H28C 109.5 ?
C26 C29 H29A 109.5 ?
C26 C29 H29B 109.5 ?
H29A C29 H29B 109.5 ?
C26 C29 H29C 109.5 ?
H29A C29 H29C 109.5 ?
H29B C29 H29C 109.5 ?
C36 C31 C32 118.5(6) ?
C36 C31 P1 119.4(4) ?
C32 C31 P1 122.0(5) ?
C33 C32 C31 120.3(8) ?
C33 C32 H32 119.8 ?
C31 C32 H32 119.8 ?
C34 C33 C32 120.1(8) ?
C34 C33 H33 119.9 ?
C32 C33 H33 119.9 ?
C35 C34 C33 119.7(7) ?
C35 C34 H34 120.1 ?
C33 C34 H34 120.1 ?
C34 C35 C36 120.9(8) ?
C34 C35 H35 119.6 ?
C36 C35 H35 119.6 ?
C31 C36 C35 120.4(7) ?
C31 C36 H36 119.8 ?
C35 C36 H36 119.8 ?
C42 C41 C46 119.6(6) ?
C42 C41 P1 116.7(5) ?
C46 C41 P1 123.7(5) ?
C41 C42 C43 120.7(7) ?
C41 C42 H42 119.7 ?
C43 C42 H42 119.7 ?
C44 C43 C42 119.3(8) ?
C44 C43 H43 120.4 ?
C42 C43 H43 120.4 ?
C43 C44 C45 120.7(7) ?
C43 C44 H44 119.6 ?
C45 C44 H44 119.6 ?
C44 C45 C46 120.6(8) ?
C44 C45 H45 119.7 ?
C46 C45 H45 119.7 ?
C45 C46 C41 119.1(7) ?
C45 C46 H46 120.4 ?
C41 C46 H46 120.4 ?
C52 C51 C56 117.3(5) ?
C52 C51 P1 123.7(4) ?
C56 C51 P1 118.9(4) ?
C53 C52 C51 121.7(7) ?
C53 C52 H52 119.1 ?
C51 C52 H52 119.1 ?
C52 C53 C54 120.4(7) ?
C52 C53 H53 119.8 ?
C54 C53 H53 119.8 ?
C55 C54 C53 119.2(6) ?
C55 C54 H54 120.4 ?
C53 C54 H54 120.4 ?
C54 C55 C56 120.4(7) ?
C54 C55 H55 119.8 ?
C56 C55 H55 119.8 ?
C55 C56 C51 120.9(6) ?
C55 C56 H56 119.5 ?
C51 C56 H56 119.5 ?

loop_
_geom_bond_atom_site_label_1
_geom_bond_atom_site_label_2
_geom_bond_distance
_geom_bond_publ_flag
Pd1 C1 2.028(5) ?
Pd1 Cl1 2.2915(15) y
Pd1 Cl2 2.3047(15) y
Pd1 P1 2.3185(14) y
P1 C31 1.814(5) y
P1 C41 1.827(6) y
P1 C51 1.831(5) y
N1 C1 1.333(6) y
N1 C11 1.439(7) y
N1 C2 1.478(6) y
N2 C1 1.331(6) y
N2 C21 1.440(7) y
N2 C3 1.471(7) y
C2 C3 1.495(8) ?
C2 H2A 0.9700 ?
C2 H2B 0.9700 ?
C3 H3A 0.9700 ?
C3 H3B 0.9700 ?
C11 C12 1.396(8) ?
C11 C16 1.401(8) ?
C12 C13 1.404(8) ?
C12 C17 1.491(8) ?
C13 C14 1.377(9) ?
C13 H13 0.9300 ?
C14 C15 1.365(9) ?
C14 C18 1.523(9) ?
C15 C16 1.400(9) ?
C15 H15 0.9300 ?
C16 C19 1.492(9) ?
C17 H17A 0.9600 ?
C17 H17B 0.9600 ?
C17 H17C 0.9600 ?
C18 H18A 0.9600 ?
C18 H18B 0.9600 ?
C18 H18C 0.9600 ?
C19 H19A 0.9600 ?
C19 H19B 0.9600 ?
C19 H19C 0.9600 ?
C21 C26 1.388(8) ?
C21 C22 1.391(9) ?
C22 C23 1.393(9) ?
C22 C27 1.503(10) ?
C23 C24 1.369(10) ?
C23 H23 0.9300 ?
C24 C25 1.370(10) ?
C24 C28 1.520(9) ?
C25 C26 1.387(9) ?
C25 H25 0.9300 ?
C26 C29 1.519(9) ?
C27 H27A 0.9600 ?
C27 H27B 0.9600 ?
C27 H27C 0.9600 ?
C28 H28A 0.9600 ?
C28 H28B 0.9600 ?
C28 H28C 0.9600 ?
C29 H29A 0.9600 ?
C29 H29B 0.9600 ?
C29 H29C 0.9600 ?
C31 C36 1.374(8) ?
C31 C32 1.399(8) ?
C32 C33 1.397(10) ?
C32 H32 0.9300 ?
C33 C34 1.372(13) ?
C33 H33 0.9300 ?
C34 C35 1.361(12) ?
C34 H34 0.9300 ?
C35 C36 1.397(9) ?
C35 H35 0.9300 ?
C36 H36 0.9300 ?
C41 C42 1.380(9) ?
C41 C46 1.384(8) ?
C42 C43 1.390(9) ?
C42 H42 0.9300 ?
C43 C44 1.353(12) ?
C43 H43 0.9300 ?
C44 C45 1.379(12) ?
C44 H44 0.9300 ?
C45 C46 1.381(10) ?
C45 H45 0.9300 ?
C46 H46 0.9300 ?
C51 C52 1.372(8) ?
C51 C56 1.388(8) ?
C52 C53 1.372(9) ?
C52 H52 0.9300 ?
C53 C54 1.374(10) ?
C53 H53 0.9300 ?
C54 C55 1.360(10) ?
C54 H54 0.9300 ?
C55 C56 1.385(8) ?
C55 H55 0.9300 ?
C56 H56 0.9300 ?

loop_
_geom_hbond_atom_site_label_D
_geom_hbond_atom_site_label_H
_geom_hbond_atom_site_label_A
_geom_hbond_distance_DH
_geom_hbond_distance_HA
_geom_hbond_distance_DA
_geom_hbond_angle_DHA
_geom_hbond_publ_flag
C17 H17C Cl1 0.96 2.65 3.606(7) 174 y
C27 H27B Cl2 0.96 2.69 3.582(8) 155 y
